data_7058679
loop_
_publ_author_name
'Qin, Bo-Wen'
'Zhang, Xiao-Ying'
'Zhang, Jing-Ping'

_publ_section_title
;
 A stable luminescent zinc--organic framework as a dual-sensor toward Cu2+
 and Cr2O72&#x2212;, and excellent platform-encapsulated Ln3+ for
 systematic color tuning and white-light emission
;
_journal_issue 35
_journal_name_full 'New Journal of Chemistry'
_journal_page_first 13794
_journal_paper_doi 10.1039/C9NJ02861G
_journal_volume 43
_journal_year 2019
_chemical_formula_sum 'C108 H72 N18 O30 Zn6'
_chemical_formula_weight 2494.18
_space_group_crystal_system orthorhombic
_space_group_IT_number 43
_space_group_name_Hall 'F 2 -2d'
_space_group_name_H-M_alt 'F d d 2'
_symmetry_space_group_name_Hall 'F 2 -2d'
_symmetry_space_group_name_H-M 'F d d 2'
_atom_sites_solution_hydrogens geom
_audit_creation_method SHELXL-2014/7
_audit_update_record
;
2018-01-08 deposited with the CCDC.    2019-07-29 downloaded from the CCDC.
;
_cell_angle_alpha 90
_cell_angle_beta 90
_cell_angle_gamma 90
_cell_formula_units_Z 16
_cell_length_a 39.603
_cell_length_b 43.585
_cell_length_c 38.789
_cell_measurement_reflns_used 7303
_cell_measurement_temperature 293(2)
_cell_measurement_theta_max 23.3540
_cell_measurement_theta_min 3.3190
_cell_volume 66953.567
_computing_cell_refinement CrysAlis
_computing_data_collection 'CrysAlis (Oxford Diffraction,2006)'
_computing_data_reduction CrysAlis
_computing_structure_refinement 'SHELXL-2014/7 (Sheldrick, 2014)'
_diffrn_ambient_temperature 293(2)
_diffrn_detector_area_resol_mean 10.2375
_diffrn_measured_fraction_theta_full 0.996
_diffrn_measured_fraction_theta_max 0.996
_diffrn_measurement_device_type 'Oxford diffraction Gemini R Ultra'
_diffrn_measurement_method '\w scans'
_diffrn_radiation_type MoK\a
_diffrn_radiation_wavelength 0.71073
_diffrn_reflns_av_R_equivalents 0.0516
_diffrn_reflns_av_unetI/netI 0.0909
_diffrn_reflns_Laue_measured_fraction_full 0.996
_diffrn_reflns_Laue_measured_fraction_max 0.996
_diffrn_reflns_limit_h_max 47
_diffrn_reflns_limit_h_min -35
_diffrn_reflns_limit_k_max 51
_diffrn_reflns_limit_k_min -32
_diffrn_reflns_limit_l_max 42
_diffrn_reflns_limit_l_min -46
_diffrn_reflns_number 45496
_diffrn_reflns_point_group_measured_fraction_full 0.997
_diffrn_reflns_point_group_measured_fraction_max 0.996
_diffrn_reflns_theta_full 25.000
_diffrn_reflns_theta_max 25.000
_diffrn_reflns_theta_min 2.716
_diffrn_source 'Enhance (Mo) X-ray Source'
_exptl_absorpt_coefficient_mu 0.903
_exptl_absorpt_correction_T_max 0.798
_exptl_absorpt_correction_T_min 0.730
_exptl_absorpt_correction_type multi-scan
_exptl_crystal_colour colorless
_exptl_crystal_density_diffrn 0.990
_exptl_crystal_density_method 'not measured'
_exptl_crystal_description octahedron
_exptl_crystal_F_000 20256.0
_exptl_crystal_size_max 0.6
_exptl_crystal_size_mid 0.3
_exptl_crystal_size_min 0.25
_refine_diff_density_max 0.769
_refine_diff_density_min -1.258
_refine_diff_density_rms 0.081
_refine_ls_abs_structure_details
;
 Refined as an inversion twin.
;
_refine_ls_abs_structure_Flack 0.400(16)
_refine_ls_extinction_method none
_refine_ls_goodness_of_fit_ref 0.977
_refine_ls_hydrogen_treatment constr
_refine_ls_matrix_type full
_refine_ls_number_parameters 1461
_refine_ls_number_reflns 24493
_refine_ls_number_restraints 1457
_refine_ls_restrained_S_all 0.971
_refine_ls_R_factor_all 0.0934
_refine_ls_R_factor_gt 0.0648
_refine_ls_shift/su_max 0.000
_refine_ls_shift/su_mean 0.000
_refine_ls_structure_factor_coef Fsqd
_refine_ls_weighting_details 'w=1/[\s^2^(Fo^2^)+(0.1091P)^2^] where P=(Fo^2^+2Fc^2^)/3'
_refine_ls_weighting_scheme calc
_refine_ls_wR_factor_gt 0.1696
_refine_ls_wR_factor_ref 0.1865
_reflns_Friedel_coverage 0.969
_reflns_Friedel_fraction_full 0.997
_reflns_Friedel_fraction_max 0.997
_reflns_number_gt 17360
_reflns_number_total 29500
_reflns_threshold_expression 'I > 2\s(I)'
_cod_data_source_file c9nj02861g2.cif
_cod_data_source_block jt_sq_d
_cod_depositor_comments 'Adding full bibliography for 7058679.cif.'
_cod_original_cell_volume 66953.6
_cod_database_code 7058679
_shelx_shelxl_version_number 2014/7
_shelx_space_group_comment
;
The symmetry employed for this shelxl refinement is uniquely defined
by the following loop, which should always be used as a source of
symmetry information in preference to the above space-group names.
They are only intended as comments.
;

loop_
_space_group_symop_operation_xyz
'x, y, z'
'-x, -y, z'
'-x+1/4, y+1/4, z+1/4'
'x+1/4, -y+1/4, z+1/4'
'x, y+1/2, z+1/2'
'-x, -y+1/2, z+1/2'
'-x+1/4, y+3/4, z+3/4'
'x+1/4, -y+3/4, z+3/4'
'x+1/2, y, z+1/2'
'-x+1/2, -y, z+1/2'
'-x+3/4, y+1/4, z+3/4'
'x+3/4, -y+1/4, z+3/4'
'x+1/2, y+1/2, z'
'-x+1/2, -y+1/2, z'
'-x+3/4, y+3/4, z+1/4'
'x+3/4, -y+3/4, z+1/4'

loop_
_atom_site_label
_atom_site_type_symbol
_atom_site_fract_x
_atom_site_fract_y
_atom_site_fract_z
_atom_site_U_iso_or_equiv
_atom_site_adp_type
_atom_site_occupancy
_atom_site_site_symmetry_order
_atom_site_calc_flag
_atom_site_refinement_flags_posn
_atom_site_refinement_flags_adp
_atom_site_refinement_flags_occupancy
Zn1 Zn 0.18100(3) 0.37087(3) 0.22651(3) 0.0487(3) Uani 1 1 d . U .
Zn2 Zn 0.12083(3) 0.38659(3) 0.26939(3) 0.0435(3) Uani 1 1 d . U .
Zn3 Zn -0.12629(3) 0.13927(3) 0.20374(3) 0.0430(3) Uani 1 1 d . U .
Zn4 Zn -0.08280(3) 0.12807(3) 0.26561(3) 0.0454(3) Uani 1 1 d . U .
Zn5 Zn 0.15132(3) 0.38078(3) 0.46868(3) 0.0391(3) Uani 1 1 d . U .
Zn6 Zn 0.10024(2) 0.36869(3) 0.52224(3) 0.0371(3) Uani 1 1 d . U .
C1 C 0.1800(2) 0.4264(3) 0.2717(3) 0.053(2) Uani 1 1 d . U .
C2 C 0.1989(2) 0.4553(3) 0.2854(3) 0.054(3) Uani 1 1 d . U .
C3 C 0.2304(3) 0.4623(3) 0.2716(4) 0.083(4) Uani 1 1 d . U .
H3 H 0.2406 0.4503 0.2547 0.100 Uiso 1 1 calc R U .
C4 C 0.1836(3) 0.4724(3) 0.3088(3) 0.072(4) Uani 1 1 d . U .
H4 H 0.1628 0.4666 0.3176 0.086 Uiso 1 1 calc R U .
C5 C 0.2460(3) 0.4894(4) 0.2855(4) 0.085(4) Uani 1 1 d . U .
H5 H 0.2675 0.4951 0.2782 0.102 Uiso 1 1 calc R U .
C6 C 0.1992(3) 0.4993(3) 0.3202(3) 0.082(4) Uani 1 1 d . U .
H6 H 0.1885 0.5123 0.3358 0.098 Uiso 1 1 calc R U .
C7 C 0.2306(3) 0.5057(4) 0.3077(3) 0.080(4) Uani 1 1 d . U .
C8 C 0.2712(3) 0.5482(3) 0.3074(4) 0.081(4) Uani 1 1 d . U .
C9 C 0.2702(4) 0.5571(4) 0.2743(4) 0.095(5) Uani 1 1 d . U .
H9 H 0.2526 0.5507 0.2601 0.114 Uiso 1 1 calc R U .
C10 C 0.2967(4) 0.5558(4) 0.3283(4) 0.104(5) Uani 1 1 d . U .
H10 H 0.2962 0.5501 0.3514 0.125 Uiso 1 1 calc R U .
C11 C 0.2949(3) 0.5754(3) 0.2615(3) 0.078(4) Uani 1 1 d . U .
H11 H 0.2929 0.5831 0.2392 0.093 Uiso 1 1 calc R U .
C12 C 0.3239(4) 0.5721(4) 0.3153(4) 0.105(5) Uani 1 1 d . U .
H12 H 0.3427 0.5760 0.3289 0.126 Uiso 1 1 calc R U .
C13 C 0.3224(3) 0.5828(3) 0.2808(3) 0.060(3) Uani 1 1 d . U .
C14 C 0.3508(3) 0.6009(3) 0.2661(3) 0.065(3) Uani 1 1 d . U .
C15 C 0.1207(3) 0.4104(3) 0.2020(4) 0.074(3) Uani 1 1 d . U .
C16 C 0.1061(4) 0.4245(4) 0.1699(4) 0.087(4) Uani 1 1 d . U .
C17 C 0.1214(5) 0.4240(5) 0.1392(4) 0.118(5) Uani 1 1 d . U .
H17 H 0.1419 0.4137 0.1374 0.141 Uiso 1 1 calc R U .
C18 C 0.0745(4) 0.4434(4) 0.1755(5) 0.123(6) Uani 1 1 d . U .
H18 H 0.0639 0.4451 0.1968 0.147 Uiso 1 1 calc R U .
C19 C 0.1085(6) 0.4378(6) 0.1098(5) 0.160(7) Uani 1 1 d . U .
H19 H 0.1192 0.4360 0.0885 0.192 Uiso 1 1 calc R U .
C20 C 0.0625(5) 0.4582(5) 0.1457(6) 0.150(7) Uani 1 1 d . U .
H20 H 0.0435 0.4707 0.1468 0.180 Uiso 1 1 calc R U .
C21 C 0.0798(6) 0.4538(6) 0.1137(6) 0.149(7) Uani 1 1 d . U .
C22 C 0.0786(4) 0.4945(5) 0.0703(5) 0.142(7) Uani 1 1 d . U .
C23 C 0.0677(4) 0.5017(4) 0.0386(4) 0.128(7) Uani 1 1 d . U .
H23 H 0.0500 0.4910 0.0285 0.153 Uiso 1 1 calc R U .
C24 C 0.1049(5) 0.5091(5) 0.0839(4) 0.136(7) Uani 1 1 d . U .
H24 H 0.1141 0.5025 0.1047 0.163 Uiso 1 1 calc R U .
C25 C 0.1186(4) 0.5342(4) 0.0671(4) 0.097(5) Uani 1 1 d . U .
H25 H 0.1357 0.5455 0.0775 0.116 Uiso 1 1 calc R U .
C26 C 0.0837(4) 0.5258(4) 0.0208(4) 0.110(6) Uani 1 1 d . U .
H26 H 0.0776 0.5300 -0.0018 0.131 Uiso 1 1 calc R U .
C27 C 0.1073(3) 0.5424(3) 0.0358(3) 0.070(3) Uani 1 1 d . U .
C28 C 0.1234(3) 0.5685(3) 0.0171(3) 0.060(3) Uani 1 1 d . U .
C29 C 0.1177(3) 0.3331(3) 0.2244(3) 0.056(3) Uani 1 1 d . U .
C30 C 0.0985(3) 0.3073(3) 0.2067(3) 0.063(3) Uani 1 1 d . U .
C31 C 0.0649(3) 0.3017(3) 0.2166(4) 0.079(4) Uani 1 1 d . U .
H31 H 0.0547 0.3135 0.2337 0.095 Uiso 1 1 calc R U .
C32 C 0.1123(3) 0.2900(3) 0.1798(3) 0.070(3) Uani 1 1 d . U .
H32 H 0.1344 0.2941 0.1732 0.084 Uiso 1 1 calc R U .
C33 C 0.0471(3) 0.2780(4) 0.2004(4) 0.092(5) Uani 1 1 d . U .
H33 H 0.0254 0.2730 0.2075 0.111 Uiso 1 1 calc R U .
C34 C 0.0950(3) 0.2673(3) 0.1626(3) 0.068(3) Uani 1 1 d . U .
H34 H 0.1051 0.2563 0.1448 0.082 Uiso 1 1 calc R U .
C35 C 0.0183(3) 0.2246(3) 0.1672(3) 0.074(4) Uani 1 1 d . U .
C36 C -0.0100(3) 0.2221(3) 0.1484(3) 0.073(3) Uani 1 1 d . U .
H36 H -0.0123 0.2328 0.1278 0.088 Uiso 1 1 calc R U .
C37 C 0.0213(3) 0.2090(3) 0.1967(3) 0.072(3) Uani 1 1 d . U .
H37 H 0.0411 0.2111 0.2094 0.086 Uiso 1 1 calc R U .
C38 C -0.0363(3) 0.2029(3) 0.1605(3) 0.062(3) Uani 1 1 d . U .
H38 H -0.0559 0.2009 0.1474 0.075 Uiso 1 1 calc R U .
C39 C -0.0031(3) 0.1903(3) 0.2090(3) 0.066(3) Uani 1 1 d . U .
H39 H -0.0001 0.1794 0.2294 0.079 Uiso 1 1 calc R U .
C40 C -0.0338(2) 0.1880(3) 0.1895(3) 0.049(2) Uani 1 1 d . U .
C41 C -0.0608(2) 0.1679(3) 0.2038(3) 0.050(2) Uani 1 1 d . U .
C42 C 0.1919(3) 0.3257(2) 0.3228(3) 0.050(2) Uani 1 1 d . U .
C43 C 0.2207(3) 0.3106(3) 0.3245(3) 0.062(3) Uani 1 1 d . U .
H43 H 0.2357 0.3117 0.3061 0.075 Uiso 1 1 calc R U .
C44 C 0.1696(3) 0.3240(4) 0.3502(4) 0.096(5) Uani 1 1 d . U .
H44 H 0.1486 0.3334 0.3489 0.115 Uiso 1 1 calc R U .
C45 C 0.1798(3) 0.3072(4) 0.3815(4) 0.106(5) Uani 1 1 d . U .
H45 H 0.1662 0.3072 0.4010 0.127 Uiso 1 1 calc R U .
C46 C 0.2290(3) 0.2934(3) 0.3529(4) 0.076(3) Uani 1 1 d . U .
H46 H 0.2491 0.2824 0.3528 0.091 Uiso 1 1 calc R U .
C47 C 0.2089(3) 0.2919(3) 0.3808(4) 0.074(4) Uani 1 1 d . U .
C48 C 0.2034(3) 0.2507(3) 0.4199(3) 0.062(3) Uani 1 1 d . U .
C49 C 0.2071(3) 0.2421(3) 0.4530(3) 0.077(4) Uani 1 1 d . U .
H49 H 0.2172 0.2556 0.4685 0.092 Uiso 1 1 calc R U .
C50 C 0.1883(3) 0.2331(3) 0.3968(3) 0.069(3) Uani 1 1 d . U .
H50 H 0.1867 0.2390 0.3738 0.083 Uiso 1 1 calc R U .
C51 C 0.1967(3) 0.2151(3) 0.4640(3) 0.074(4) Uani 1 1 d . U .
H51 H 0.2005 0.2095 0.4868 0.089 Uiso 1 1 calc R U .
C52 C 0.1743(3) 0.2041(3) 0.4090(3) 0.061(3) Uani 1 1 d . U .
H52 H 0.1614 0.1922 0.3942 0.073 Uiso 1 1 calc R U .
C53 C 0.1798(3) 0.1943(3) 0.4414(3) 0.056(3) Uani 1 1 d . U .
C54 C 0.1669(3) 0.1649(3) 0.4544(3) 0.057(3) Uani 1 1 d . U .
C55 C -0.1595(3) 0.1398(3) 0.1346(3) 0.066(3) Uani 1 1 d . U .
C56 C -0.1961(3) 0.1534(3) 0.1757(3) 0.062(3) Uani 1 1 d . U .
C57 C -0.2137(2) 0.1424(3) 0.1222(3) 0.052(3) Uani 1 1 d . U .
C58 C -0.2424(2) 0.1391(3) 0.0963(3) 0.047(3) Uani 1 1 d . U .
C59 C -0.2368(2) 0.1268(3) 0.0662(3) 0.056(3) Uani 1 1 d . U .
H59 H -0.2153 0.1201 0.0603 0.068 Uiso 1 1 calc R U .
C60 C -0.2750(3) 0.1495(3) 0.1048(3) 0.075(4) Uani 1 1 d . U .
H60 H -0.2792 0.1598 0.1253 0.091 Uiso 1 1 calc R U .
C61 C -0.3014(3) 0.1437(3) 0.0806(3) 0.077(4) Uani 1 1 d . U .
H61 H -0.3235 0.1492 0.0859 0.092 Uiso 1 1 calc R U .
C62 C -0.2636(3) 0.1236(3) 0.0428(3) 0.063(3) Uani 1 1 d . U .
H62 H -0.2593 0.1162 0.0208 0.076 Uiso 1 1 calc R U .
C63 C 0.2505(2) 0.3728(3) 0.1947(3) 0.053(3) Uani 1 1 d . U .
C64 C 0.2109(3) 0.3537(4) 0.1573(3) 0.072(4) Uani 1 1 d . U .
C65 C 0.2640(3) 0.3607(3) 0.1399(3) 0.059(3) Uani 1 1 d . U .
C66 C 0.2897(3) 0.3598(3) 0.1110(3) 0.066(3) Uani 1 1 d . U .
C67 C 0.2803(3) 0.3575(4) 0.0789(3) 0.094(5) Uani 1 1 d . U .
H67 H 0.2574 0.3561 0.0737 0.112 Uiso 1 1 calc R U .
C68 C 0.3242(2) 0.3629(3) 0.1181(3) 0.051(3) Uani 1 1 d . U .
H68 H 0.3319 0.3665 0.1404 0.061 Uiso 1 1 calc R U .
C69 C 0.3035(3) 0.3572(4) 0.0524(3) 0.085(4) Uani 1 1 d . U .
H69 H 0.2959 0.3552 0.0298 0.102 Uiso 1 1 calc R U .
C70 C 0.3458(3) 0.3606(3) 0.0915(3) 0.057(3) Uani 1 1 d . U .
H70 H 0.3688 0.3596 0.0962 0.068 Uiso 1 1 calc R U .
C71 C 0.0952(2) 0.3360(3) 0.4574(3) 0.045(2) Uani 1 1 d . U .
C72 C 0.0788(3) 0.3131(3) 0.4341(3) 0.068(3) Uani 1 1 d . U .
C73 C 0.0520(3) 0.2958(4) 0.4453(4) 0.105(6) Uani 1 1 d . U .
H73 H 0.0430 0.3005 0.4668 0.126 Uiso 1 1 calc R U .
C74 C 0.0880(3) 0.3093(5) 0.4009(4) 0.107(5) Uani 1 1 d . U .
H74 H 0.1038 0.3226 0.3914 0.128 Uiso 1 1 calc R U .
C75 C 0.0372(4) 0.2719(5) 0.4272(6) 0.155(8) Uani 1 1 d . U .
H75 H 0.0190 0.2611 0.4361 0.186 Uiso 1 1 calc R U .
C76 C 0.0751(4) 0.2868(6) 0.3807(6) 0.178(8) Uani 1 1 d . U .
H76 H 0.0814 0.2845 0.3577 0.213 Uiso 1 1 calc R U .
C77 C 0.0495(4) 0.2655(6) 0.3979(8) 0.196(5) Uani 1 1 d . U .
C78 C 0.0484(4) 0.2265(6) 0.3520(7) 0.196(5) Uani 1 1 d . U .
C79 C 0.0338(4) 0.2229(5) 0.3209(7) 0.174(8) Uani 1 1 d . U .
H79 H 0.0137 0.2329 0.3155 0.209 Uiso 1 1 calc R U .
C80 C 0.0774(4) 0.2138(5) 0.3612(6) 0.159(8) Uani 1 1 d . U .
H80 H 0.0875 0.2194 0.3819 0.191 Uiso 1 1 calc R U .
C81 C 0.0492(3) 0.2038(4) 0.2971(5) 0.117(6) Uani 1 1 d . U .
H81 H 0.0405 0.2016 0.2750 0.140 Uiso 1 1 calc R U .
C82 C 0.0779(3) 0.1882(3) 0.3068(4) 0.079(4) Uani 1 1 d . U .
C83 C 0.0929(3) 0.1920(4) 0.3404(4) 0.120(6) Uani 1 1 d . U .
H83 H 0.1116 0.1807 0.3476 0.144 Uiso 1 1 calc R U .
C84 C 0.0937(2) 0.1647(3) 0.2845(3) 0.048(3) Uani 1 1 d . U .
C85 C 0.0888(3) 0.4172(3) 0.4674(3) 0.049(2) Uani 1 1 d . U .
C86 C 0.0660(3) 0.4401(3) 0.4532(3) 0.057(3) Uani 1 1 d . U .
C87 C 0.0351(3) 0.4451(3) 0.4661(3) 0.071(3) Uani 1 1 d . U .
H87 H 0.0288 0.4350 0.4862 0.085 Uiso 1 1 calc R U .
C88 C 0.0778(4) 0.4583(4) 0.4241(4) 0.096(5) Uani 1 1 d . U .
H88 H 0.0998 0.4570 0.4159 0.115 Uiso 1 1 calc R U .
C89 C 0.0117(4) 0.4651(4) 0.4504(4) 0.109(5) Uani 1 1 d . U .
H89 H -0.0101 0.4676 0.4590 0.131 Uiso 1 1 calc R U .
C90 C 0.0528(5) 0.4789(4) 0.4084(4) 0.123(6) Uani 1 1 d . U .
H90 H 0.0589 0.4904 0.3891 0.148 Uiso 1 1 calc R U .
C91 C 0.0232(5) 0.4816(5) 0.4204(4) 0.138(7) Uani 1 1 d . U .
C92 C 0.1603(2) 0.3313(2) 0.5265(3) 0.044(2) Uani 1 1 d . U .
C93 C 0.1836(2) 0.3091(3) 0.5424(3) 0.049(2) Uani 1 1 d . U .
C94 C 0.1764(3) 0.2949(3) 0.5734(3) 0.060(3) Uani 1 1 d . U .
H94 H 0.1562 0.2998 0.5844 0.072 Uiso 1 1 calc R U .
C95 C 0.2152(3) 0.3034(3) 0.5284(3) 0.069(3) Uani 1 1 d . U .
H95 H 0.2215 0.3136 0.5083 0.083 Uiso 1 1 calc R U .
C96 C 0.1968(3) 0.2745(3) 0.5881(3) 0.079(4) Uani 1 1 d . U .
H96 H 0.1903 0.2641 0.6079 0.094 Uiso 1 1 calc R U .
C97 C 0.2372(3) 0.2833(3) 0.5434(3) 0.066(3) Uani 1 1 d . U .
H97 H 0.2581 0.2792 0.5333 0.079 Uiso 1 1 calc R U .
C98 C 0.2280(3) 0.2693(3) 0.5734(3) 0.071(3) Uani 1 1 d . U .
C99 C 0.1861(2) 0.4024(3) 0.4043(3) 0.052(3) Uani 1 1 d . U .
C100 C 0.2151(3) 0.3655(3) 0.4332(3) 0.0768(15) Uani 1 1 d D U .
C101 C 0.2369(3) 0.3857(3) 0.3831(3) 0.054(3) Uani 1 1 d . U .
C102 C 0.2637(2) 0.3850(3) 0.3563(3) 0.043(2) Uani 1 1 d . U .
C103 C 0.2823(3) 0.3597(3) 0.3536(3) 0.064(3) Uani 1 1 d . U .
H103 H 0.2795 0.3430 0.3682 0.076 Uiso 1 1 calc R U .
C104 C 0.2686(3) 0.4091(3) 0.3365(3) 0.066(3) Uani 1 1 d . U .
H104 H 0.2552 0.4266 0.3385 0.079 Uiso 1 1 calc R U .
C105 C 0.3054(3) 0.3599(3) 0.3286(3) 0.074(4) Uani 1 1 d . U .
H105 H 0.3173 0.3418 0.3253 0.089 Uiso 1 1 calc R U .
C106 C 0.2936(3) 0.4074(3) 0.3133(3) 0.076(4) Uani 1 1 d . U .
H106 H 0.2976 0.4247 0.2999 0.091 Uiso 1 1 calc R U .
C107 C 0.0629(3) 0.2616(3) 0.1726(3) 0.082(4) Uani 1 1 d . U .
C108 C 0.1810(2) 0.3450(2) 0.2929(3) 0.044(2) Uani 1 1 d . U .
N1 N 0.21794(19) 0.3641(2) 0.1892(2) 0.053(2) Uani 1 1 d . U .
N2 N 0.1804(3) 0.3429(4) 0.1499(3) 0.134(7) Uani 1 1 d . U .
H2A H 0.1764 0.3353 0.1298 0.161 Uiso 1 1 calc R U .
H2B H 0.1646 0.3435 0.1652 0.161 Uiso 1 1 calc R U .
N3 N 0.25943(19) 0.3832(3) 0.2252(2) 0.077(4) Uani 1 1 d . U .
H3A H 0.2801 0.3882 0.2291 0.093 Uiso 1 1 calc R U .
H3B H 0.2446 0.3849 0.2413 0.093 Uiso 1 1 calc R U .
N4 N 0.2335(2) 0.3520(3) 0.1329(2) 0.075(3) Uani 1 1 d . U .
N5 N 0.27484(19) 0.3707(2) 0.1707(2) 0.050(2) Uani 1 1 d . U .
N6 N 0.33587(19) 0.3595(2) 0.0583(2) 0.046(2) Uani 1 1 d . U .
N7 N -0.16390(19) 0.1454(2) 0.1672(2) 0.044(2) Uani 1 1 d . U .
N8 N -0.1278(2) 0.1354(4) 0.1212(3) 0.144(7) Uani 1 1 d . U .
H8A H -0.1104 0.1364 0.1344 0.172 Uiso 1 1 calc R U .
H8B H -0.1253 0.1317 0.0996 0.172 Uiso 1 1 calc R U .
N9 N -0.2026(3) 0.1617(4) 0.2069(3) 0.132(6) Uani 1 1 d . U .
H9A H -0.2231 0.1658 0.2129 0.158 Uiso 1 1 calc R U .
H9B H -0.1866 0.1631 0.2217 0.158 Uiso 1 1 calc R U .
N10 N -0.2222(2) 0.1519(3) 0.1548(2) 0.069(3) Uani 1 1 d . U .
N11 N -0.1848(2) 0.1374(3) 0.1106(2) 0.067(3) Uani 1 1 d . U .
N12 N -0.2947(2) 0.1310(2) 0.0515(2) 0.052(2) Uani 1 1 d . U .
N13 N 0.1882(2) 0.3829(3) 0.4324(3) 0.0716(16) Uani 1 1 d . U .
N14 N 0.2230(3) 0.3509(3) 0.4593(3) 0.105(2) Uani 1 1 d D U .
H14A H 0.2107 0.3520 0.4775 0.125 Uiso 1 1 calc R U .
H14B H 0.2408 0.3396 0.4592 0.125 Uiso 1 1 calc R U .
N15 N 0.1598(3) 0.4185(4) 0.3999(4) 0.129(6) Uani 1 1 d . U .
H15A H 0.1575 0.4294 0.3816 0.155 Uiso 1 1 calc R U .
H15B H 0.1441 0.4185 0.4153 0.155 Uiso 1 1 calc R U .
N16 N 0.2410(2) 0.3665(3) 0.4101(3) 0.0771(17) Uani 1 1 d . U .
N17 N 0.2098(2) 0.4035(2) 0.3788(3) 0.062(3) Uani 1 1 d . U .
N18 N 0.31321(17) 0.38294(19) 0.3081(2) 0.0365(18) Uani 1 1 d . U .
O1 O 0.19651(18) 0.41020(18) 0.2506(2) 0.063(2) Uani 1 1 d . U .
O2 O 0.15196(16) 0.42193(18) 0.2828(2) 0.063(2) Uani 1 1 d . U .
O3 O 0.2439(3) 0.5326(2) 0.3236(3) 0.109(4) Uani 1 1 d . U .
O4 O 0.34747(19) 0.61110(19) 0.2365(2) 0.064(2) Uani 1 1 d . U .
O5 O 0.37672(19) 0.6055(2) 0.2846(2) 0.075(3) Uani 1 1 d . U .
O6 O 0.1476(2) 0.3973(2) 0.1977(2) 0.086(3) Uani 1 1 d . U .
O7 O 0.1028(2) 0.4100(2) 0.2287(2) 0.075(2) Uani 1 1 d . U .
O8 O 0.0635(3) 0.4682(4) 0.0851(4) 0.180(7) Uani 1 1 d . U .
O9 O 0.1465(2) 0.58209(19) 0.0330(2) 0.069(2) Uani 1 1 d . U .
O10 O 0.11177(19) 0.57569(19) -0.01080(19) 0.063(2) Uani 1 1 d . U .
O11 O 0.14764(18) 0.33580(19) 0.21574(19) 0.065(2) Uani 1 1 d . U .
O12 O 0.10178(18) 0.3484(2) 0.2452(2) 0.071(2) Uani 1 1 d . U .
O13 O 0.0452(3) 0.2406(3) 0.1529(2) 0.114(4) Uani 1 1 d . U .
O14 O -0.08749(17) 0.16495(17) 0.18523(19) 0.0560(19) Uani 1 1 d . U .
O15 O -0.05561(19) 0.15454(19) 0.2312(2) 0.064(2) Uani 1 1 d . U .
O16 O 0.19974(17) 0.34615(17) 0.26699(18) 0.0558(18) Uani 1 1 d . U .
O17 O 0.15329(19) 0.3590(2) 0.29530(19) 0.064(2) Uani 1 1 d . U .
O18 O 0.2181(3) 0.2776(2) 0.4098(3) 0.105(4) Uani 1 1 d . U .
O19 O 0.14840(19) 0.14833(17) 0.43565(19) 0.058(2) Uani 1 1 d . U .
O20 O 0.1759(2) 0.15747(19) 0.4844(2) 0.076(3) Uani 1 1 d . U .
O21 O 0.1205(2) 0.3480(2) 0.44596(19) 0.066(2) Uani 1 1 d . U .
O22 O 0.08202(17) 0.34045(17) 0.48519(18) 0.0521(18) Uani 1 1 d . U .
O23 O 0.0308(2) 0.2469(4) 0.3745(5) 0.197(5) Uani 1 1 d . U .
O24 O 0.08069(18) 0.16087(18) 0.25510(19) 0.058(2) Uani 1 1 d . U .
O25 O 0.11884(17) 0.15013(19) 0.29561(18) 0.058(2) Uani 1 1 d . U .
O26 O 0.1170(2) 0.41237(19) 0.4534(2) 0.072(2) Uani 1 1 d . U .
O27 O 0.07961(17) 0.40428(18) 0.49505(19) 0.0549(18) Uani 1 1 d . U .
O28 O 0.0000 0.5000 0.4050(4) 0.155(6) Uani 1 2 d S TU P
O29 O 0.16990(18) 0.34654(19) 0.5002(2) 0.062(2) Uani 1 1 d . U .
O30 O 0.13124(16) 0.33544(18) 0.5396(2) 0.0574(19) Uani 1 1 d . U .
O31 O 0.2500 0.2500 0.5913(3) 0.114(6) Uani 1 2 d S TU P

loop_
_atom_site_aniso_label
_atom_site_aniso_U_11
_atom_site_aniso_U_22
_atom_site_aniso_U_33
_atom_site_aniso_U_23
_atom_site_aniso_U_13
_atom_site_aniso_U_12
Zn1 0.0368(5) 0.0645(9) 0.0448(7) 0.0022(6) 0.0160(5) -0.0101(6)
Zn2 0.0352(5) 0.0518(8) 0.0434(6) 0.0081(6) 0.0122(5) -0.0025(5)
Zn3 0.0414(6) 0.0471(8) 0.0405(6) -0.0002(5) -0.0161(5) -0.0042(5)
Zn4 0.0480(6) 0.0473(8) 0.0409(6) -0.0017(6) -0.0193(5) -0.0044(6)
Zn5 0.0351(5) 0.0427(7) 0.0395(6) -0.0039(5) 0.0160(5) 0.0032(5)
Zn6 0.0318(5) 0.0461(8) 0.0333(6) -0.0030(5) 0.0121(4) 0.0045(5)
C1 0.046(5) 0.052(7) 0.062(7) 0.001(5) -0.002(5) -0.001(4)
C2 0.045(5) 0.056(7) 0.063(7) 0.007(5) 0.008(5) -0.012(5)
C3 0.050(6) 0.074(9) 0.127(11) -0.012(8) 0.026(7) -0.011(6)
C4 0.088(8) 0.061(8) 0.066(7) -0.012(6) 0.035(6) -0.027(6)
C5 0.054(7) 0.098(11) 0.102(10) -0.011(7) 0.016(6) -0.033(7)
C6 0.094(8) 0.087(9) 0.065(8) -0.012(7) 0.032(6) -0.041(7)
C7 0.081(8) 0.102(10) 0.058(7) -0.001(6) 0.008(6) -0.052(7)
C8 0.089(8) 0.066(9) 0.089(8) -0.004(7) -0.001(7) -0.046(7)
C9 0.101(9) 0.108(12) 0.074(7) 0.003(8) -0.013(7) -0.058(8)
C10 0.117(11) 0.127(13) 0.068(8) 0.022(9) -0.017(7) -0.061(10)
C11 0.074(7) 0.084(10) 0.075(8) 0.007(7) -0.014(6) -0.031(6)
C12 0.100(10) 0.138(14) 0.078(8) 0.020(9) -0.019(7) -0.069(9)
C13 0.055(6) 0.052(7) 0.073(7) 0.004(5) -0.010(5) -0.013(5)
C14 0.064(6) 0.071(9) 0.061(7) 0.006(6) -0.013(6) -0.022(6)
C15 0.065(7) 0.092(10) 0.064(6) 0.022(7) -0.018(6) -0.009(6)
C16 0.087(8) 0.090(10) 0.085(7) 0.044(8) -0.026(6) -0.027(7)
C17 0.123(12) 0.149(15) 0.081(8) 0.054(10) -0.017(7) -0.018(10)
C18 0.101(10) 0.140(15) 0.127(11) 0.068(11) -0.029(8) -0.003(9)
C19 0.148(14) 0.22(2) 0.109(11) 0.097(13) -0.026(11) -0.050(12)
C20 0.129(13) 0.146(16) 0.174(12) 0.088(14) -0.065(10) -0.020(10)
C21 0.136(12) 0.165(16) 0.148(11) 0.118(12) -0.060(10) -0.078(10)
C22 0.098(10) 0.192(16) 0.137(12) 0.115(12) -0.065(9) -0.074(10)
C23 0.108(11) 0.154(15) 0.121(12) 0.070(11) -0.061(9) -0.079(10)
C24 0.141(13) 0.186(17) 0.081(10) 0.079(10) -0.058(9) -0.081(11)
C25 0.106(10) 0.107(12) 0.076(8) 0.046(8) -0.045(7) -0.034(8)
C26 0.118(11) 0.116(12) 0.095(10) 0.070(9) -0.062(8) -0.041(8)
C27 0.067(7) 0.068(8) 0.075(7) 0.035(6) -0.028(6) -0.015(6)
C28 0.062(6) 0.069(8) 0.049(6) 0.019(6) -0.014(5) 0.002(5)
C29 0.050(5) 0.079(8) 0.039(6) 0.005(5) 0.004(5) -0.016(5)
C30 0.057(6) 0.073(8) 0.061(7) -0.007(5) 0.011(5) -0.028(5)
C31 0.068(7) 0.081(9) 0.089(9) -0.016(7) 0.029(6) -0.036(6)
C32 0.050(6) 0.100(10) 0.060(7) -0.014(6) 0.012(5) -0.021(6)
C33 0.067(7) 0.117(12) 0.093(10) -0.021(8) 0.023(7) -0.051(7)
C34 0.071(7) 0.069(9) 0.065(7) -0.005(6) 0.015(6) -0.032(6)
C35 0.070(7) 0.088(10) 0.065(7) -0.020(6) 0.009(5) -0.042(6)
C36 0.079(7) 0.072(9) 0.070(8) 0.014(6) -0.001(6) -0.019(6)
C37 0.056(6) 0.100(11) 0.060(7) -0.007(6) -0.015(5) -0.028(6)
C38 0.064(6) 0.078(9) 0.045(6) -0.004(5) -0.005(5) -0.016(6)
C39 0.049(6) 0.089(9) 0.060(7) -0.010(6) -0.017(5) -0.028(6)
C40 0.043(5) 0.060(7) 0.045(5) -0.006(5) 0.000(4) -0.008(5)
C41 0.048(5) 0.049(7) 0.054(6) -0.002(5) -0.008(5) -0.010(5)
C42 0.057(6) 0.045(7) 0.049(5) 0.008(5) -0.007(4) 0.002(5)
C43 0.056(6) 0.073(9) 0.058(6) 0.002(6) 0.002(5) 0.012(5)
C44 0.061(7) 0.130(13) 0.096(9) 0.069(9) 0.028(6) 0.028(7)
C45 0.077(8) 0.138(14) 0.103(10) 0.082(10) 0.025(7) 0.008(8)
C46 0.075(7) 0.064(9) 0.088(8) 0.008(7) -0.021(6) 0.022(7)
C47 0.070(7) 0.057(8) 0.096(8) 0.041(7) -0.021(6) -0.016(6)
C48 0.062(6) 0.061(7) 0.065(6) 0.024(5) -0.023(5) -0.015(5)
C49 0.085(8) 0.071(8) 0.074(7) 0.019(6) -0.031(7) -0.028(7)
C50 0.083(8) 0.064(8) 0.060(7) 0.022(6) -0.016(6) -0.002(6)
C51 0.088(8) 0.078(8) 0.056(7) 0.025(6) -0.033(6) -0.027(7)
C52 0.074(7) 0.059(7) 0.049(6) -0.007(5) -0.017(5) -0.002(6)
C53 0.065(6) 0.047(6) 0.055(6) 0.013(5) -0.019(5) 0.000(5)
C54 0.066(7) 0.053(7) 0.053(6) 0.009(5) -0.009(5) 0.001(5)
C55 0.052(5) 0.106(11) 0.041(5) -0.007(6) -0.014(4) -0.007(6)
C56 0.040(5) 0.099(10) 0.047(6) -0.019(6) -0.016(4) 0.008(6)
C57 0.038(4) 0.079(8) 0.040(5) 0.008(5) -0.006(4) 0.009(5)
C58 0.043(5) 0.057(8) 0.042(5) -0.005(5) -0.015(4) 0.003(5)
C59 0.034(5) 0.091(9) 0.044(5) -0.006(5) -0.006(4) 0.007(5)
C60 0.051(6) 0.114(12) 0.061(7) -0.044(7) -0.020(5) 0.024(7)
C61 0.063(7) 0.115(12) 0.053(7) -0.020(7) -0.022(5) 0.018(7)
C62 0.057(6) 0.088(10) 0.045(6) -0.012(6) -0.017(5) 0.014(6)
C63 0.030(4) 0.086(9) 0.044(5) 0.003(5) 0.008(4) -0.004(5)
C64 0.051(6) 0.120(11) 0.045(6) -0.023(7) 0.018(5) -0.019(7)
C65 0.042(5) 0.088(9) 0.046(5) -0.005(6) 0.019(4) 0.004(6)
C66 0.045(5) 0.107(10) 0.047(5) -0.007(6) 0.019(4) 0.001(6)
C67 0.033(5) 0.199(16) 0.049(6) -0.015(9) 0.008(4) -0.024(8)
C68 0.040(5) 0.076(8) 0.038(5) -0.001(5) 0.014(4) 0.002(5)
C69 0.039(5) 0.166(14) 0.050(6) -0.010(8) 0.016(5) -0.019(7)
C70 0.041(5) 0.079(9) 0.051(6) -0.006(6) 0.008(4) -0.008(5)
C71 0.034(5) 0.064(7) 0.036(5) -0.007(5) 0.004(4) 0.000(4)
C72 0.042(5) 0.077(9) 0.084(7) -0.050(7) 0.016(5) 0.001(5)
C73 0.070(8) 0.115(13) 0.131(12) -0.079(10) 0.041(8) -0.031(7)
C74 0.060(7) 0.181(15) 0.078(8) -0.057(9) -0.002(6) -0.001(8)
C75 0.055(8) 0.176(16) 0.233(15) -0.148(14) 0.029(10) -0.026(9)
C76 0.079(10) 0.29(2) 0.169(14) -0.173(13) 0.021(9) -0.009(10)
C77 0.063(5) 0.238(10) 0.287(10) -0.219(8) 0.021(6) -0.012(6)
C78 0.063(5) 0.238(10) 0.287(10) -0.219(8) 0.018(6) -0.012(6)
C79 0.078(10) 0.159(16) 0.287(16) -0.185(15) -0.019(11) 0.019(9)
C80 0.078(9) 0.194(18) 0.205(15) -0.163(14) 0.018(9) -0.012(9)
C81 0.076(9) 0.088(11) 0.187(14) -0.092(11) -0.035(9) 0.034(7)
C82 0.047(6) 0.083(9) 0.106(9) -0.055(8) 0.001(6) -0.001(5)
C83 0.068(8) 0.179(15) 0.112(10) -0.120(11) -0.007(7) -0.011(8)
C84 0.040(5) 0.047(7) 0.058(6) -0.028(5) 0.000(4) -0.011(4)
C85 0.046(5) 0.044(7) 0.057(6) -0.002(5) -0.001(5) 0.015(5)
C86 0.072(6) 0.058(7) 0.041(5) -0.011(5) 0.001(5) 0.029(5)
C87 0.080(7) 0.075(9) 0.058(7) -0.009(6) 0.004(5) 0.049(7)
C88 0.116(10) 0.098(11) 0.072(8) 0.024(7) 0.025(7) 0.063(9)
C89 0.118(11) 0.113(13) 0.096(10) -0.010(8) 0.001(8) 0.082(9)
C90 0.178(12) 0.133(14) 0.058(8) 0.016(8) 0.023(8) 0.123(12)
C91 0.178(13) 0.159(15) 0.075(9) 0.009(8) 0.003(9) 0.142(12)
C92 0.044(5) 0.028(6) 0.059(6) -0.006(4) 0.014(4) 0.003(4)
C93 0.050(5) 0.046(7) 0.050(6) -0.017(4) -0.003(4) 0.017(5)
C94 0.056(6) 0.061(8) 0.063(7) 0.012(6) 0.008(5) 0.014(5)
C95 0.062(6) 0.068(9) 0.077(8) 0.007(6) 0.013(5) 0.024(6)
C96 0.086(8) 0.086(10) 0.064(7) 0.001(6) 0.025(6) 0.042(7)
C97 0.052(6) 0.077(9) 0.069(7) 0.002(6) 0.008(5) 0.030(6)
C98 0.075(7) 0.087(10) 0.051(6) -0.007(6) -0.009(5) 0.041(7)
C99 0.043(5) 0.067(8) 0.047(6) -0.002(5) 0.027(4) 0.006(5)
C100 0.069(2) 0.106(4) 0.056(2) 0.024(2) 0.0303(18) 0.027(2)
C101 0.047(5) 0.066(8) 0.050(6) -0.001(5) 0.027(5) 0.006(5)
C102 0.036(5) 0.052(7) 0.042(5) 0.005(5) 0.020(4) -0.001(4)
C103 0.074(7) 0.045(7) 0.072(8) 0.027(6) 0.051(6) 0.024(5)
C104 0.077(7) 0.045(7) 0.075(8) 0.008(6) 0.057(6) 0.020(6)
C105 0.104(9) 0.049(7) 0.070(8) 0.018(6) 0.070(7) 0.019(6)
C106 0.094(9) 0.051(7) 0.083(9) 0.014(6) 0.063(7) 0.013(6)
C107 0.086(8) 0.093(10) 0.068(8) -0.003(6) 0.003(6) -0.051(7)
C108 0.045(5) 0.038(6) 0.050(5) 0.004(4) 0.012(4) -0.012(4)
N1 0.036(4) 0.073(7) 0.051(5) -0.008(4) 0.011(3) -0.020(4)
N2 0.065(6) 0.265(19) 0.073(8) -0.058(10) 0.027(6) -0.078(9)
N3 0.029(4) 0.165(11) 0.038(5) -0.032(6) 0.016(4) -0.013(5)
N4 0.046(5) 0.136(10) 0.044(5) -0.019(6) 0.014(4) -0.021(6)
N5 0.033(4) 0.070(7) 0.046(4) -0.002(4) 0.019(3) -0.003(4)
N6 0.040(4) 0.055(6) 0.044(4) -0.009(4) 0.017(4) 0.006(4)
N7 0.043(4) 0.055(6) 0.034(4) -0.002(4) -0.002(3) -0.006(4)
N8 0.043(5) 0.34(2) 0.052(7) -0.013(10) -0.003(5) 0.006(9)
N9 0.069(7) 0.250(19) 0.077(7) -0.077(10) -0.023(6) 0.046(9)
N10 0.062(5) 0.097(8) 0.050(5) -0.022(5) -0.017(4) 0.026(5)
N11 0.043(4) 0.122(9) 0.036(4) -0.003(5) -0.018(3) 0.020(5)
N12 0.048(4) 0.070(7) 0.039(4) -0.001(4) -0.027(4) 0.010(4)
N13 0.062(2) 0.101(4) 0.052(3) 0.017(3) 0.032(2) 0.021(2)
N14 0.104(4) 0.133(5) 0.076(3) 0.050(3) 0.039(3) 0.045(3)
N15 0.116(10) 0.172(15) 0.101(10) 0.039(9) 0.047(8) 0.077(10)
N16 0.065(3) 0.105(4) 0.061(3) 0.020(3) 0.031(2) 0.031(3)
N17 0.046(5) 0.070(7) 0.072(6) 0.020(5) 0.019(4) 0.006(4)
N18 0.029(4) 0.038(5) 0.042(4) -0.004(4) 0.012(3) -0.004(3)
O1 0.052(4) 0.053(5) 0.084(5) -0.007(4) 0.017(4) -0.004(4)
O2 0.042(4) 0.059(5) 0.088(6) -0.008(4) 0.026(4) -0.016(3)
O3 0.136(8) 0.101(8) 0.091(7) -0.012(6) 0.037(6) -0.073(6)
O4 0.063(5) 0.056(5) 0.075(5) 0.010(4) -0.016(4) -0.026(4)
O5 0.065(5) 0.080(7) 0.081(6) 0.010(5) -0.013(4) -0.026(4)
O6 0.086(6) 0.098(7) 0.074(6) 0.028(5) 0.001(4) 0.006(5)
O7 0.085(6) 0.082(6) 0.056(5) 0.022(4) -0.001(4) 0.004(5)
O8 0.148(10) 0.216(14) 0.175(10) 0.135(10) -0.094(9) -0.103(9)
O9 0.075(5) 0.064(6) 0.067(5) 0.008(4) -0.003(4) -0.019(4)
O10 0.069(5) 0.063(5) 0.058(5) 0.022(4) -0.016(4) -0.003(4)
O11 0.052(4) 0.081(6) 0.062(5) -0.009(4) 0.016(3) -0.028(4)
O12 0.050(4) 0.078(6) 0.086(6) -0.018(5) 0.006(4) -0.012(4)
O13 0.135(8) 0.133(9) 0.073(6) -0.013(6) 0.013(5) -0.093(7)
O14 0.052(4) 0.052(5) 0.064(5) 0.004(4) -0.013(3) -0.012(3)
O15 0.060(4) 0.072(6) 0.061(5) 0.024(4) -0.013(4) -0.016(4)
O16 0.063(4) 0.053(5) 0.051(4) 0.003(4) 0.011(3) -0.005(3)
O17 0.063(5) 0.075(6) 0.055(4) 0.022(4) 0.010(3) 0.024(4)
O18 0.119(7) 0.077(7) 0.120(7) 0.056(6) -0.065(6) -0.037(5)
O19 0.075(5) 0.043(5) 0.057(4) -0.006(4) -0.018(4) -0.013(4)
O20 0.108(7) 0.057(5) 0.062(5) 0.024(4) -0.033(4) -0.019(5)
O21 0.067(5) 0.076(6) 0.055(5) -0.017(4) 0.014(4) -0.018(4)
O22 0.050(4) 0.053(5) 0.053(4) -0.026(4) 0.006(3) -0.004(3)
O23 0.065(4) 0.239(9) 0.288(10) -0.219(8) 0.019(6) -0.011(5)
O24 0.062(4) 0.062(5) 0.052(4) -0.014(4) -0.014(4) 0.008(4)
O25 0.049(4) 0.078(6) 0.046(4) -0.013(4) -0.006(3) 0.010(4)
O26 0.076(5) 0.061(5) 0.080(5) 0.012(4) 0.028(4) 0.039(4)
O27 0.053(4) 0.052(5) 0.059(5) 0.003(4) 0.004(3) 0.016(3)
O28 0.180(10) 0.170(11) 0.115(9) 0.000 0.000 0.131(9)
O29 0.052(4) 0.063(6) 0.071(5) 0.014(4) 0.004(4) 0.020(4)
O30 0.045(4) 0.055(5) 0.072(5) 0.009(4) 0.005(3) 0.013(3)
O31 0.135(11) 0.156(14) 0.051(7) 0.000 0.000 0.109(10)

loop_
_atom_type_symbol
_atom_type_description
_atom_type_scat_dispersion_real
_atom_type_scat_dispersion_imag
_atom_type_scat_source
C C 0.0033 0.0016 'International Tables Vol C Tables 4.2.6.8 and 6.1.1.4'
H H 0.0000 0.0000 'International Tables Vol C Tables 4.2.6.8 and 6.1.1.4'
N N 0.0061 0.0033 'International Tables Vol C Tables 4.2.6.8 and 6.1.1.4'
O O 0.0106 0.0060 'International Tables Vol C Tables 4.2.6.8 and 6.1.1.4'
Zn Zn 0.2839 1.4301 'International Tables Vol C Tables 4.2.6.8 and 6.1.1.4'

loop_
_geom_angle_atom_site_label_1
_geom_angle_atom_site_label_2
_geom_angle_atom_site_label_3
_geom_angle
_geom_angle_site_symmetry_1
_geom_angle_site_symmetry_3
O16 Zn1 O1 89.0(3) . .
O16 Zn1 O11 89.9(3) . .
O1 Zn1 O11 154.8(3) . .
O16 Zn1 O6 159.3(3) . .
O1 Zn1 O6 88.4(4) . .
O11 Zn1 O6 84.0(4) . .
O16 Zn1 N1 101.8(3) . .
O1 Zn1 N1 103.1(3) . .
O11 Zn1 N1 101.8(3) . .
O6 Zn1 N1 98.7(4) . .
O7 Zn2 O17 156.2(3) . .
O7 Zn2 O2 91.8(4) . .
O17 Zn2 O2 86.5(3) . .
O7 Zn2 O12 85.5(4) . .
O17 Zn2 O12 88.8(4) . .
O2 Zn2 O12 161.8(3) . .
O7 Zn2 N6 107.2(3) . 16_455
O17 Zn2 N6 96.5(3) . 16_455
O2 Zn2 N6 99.1(3) . 16_455
O12 Zn2 N6 98.9(3) . 16_455
O14 Zn3 O19 87.6(3) . 12_454
O14 Zn3 O4 158.8(3) . 13_445
O19 Zn3 O4 88.6(3) 12_454 13_445
O14 Zn3 N7 103.3(3) . .
O19 Zn3 N7 102.3(3) 12_454 .
O4 Zn3 N7 97.8(3) 13_445 .
O14 Zn3 O10 90.0(3) . 16_455
O19 Zn3 O10 156.4(3) 12_454 16_455
O4 Zn3 O10 85.2(3) 13_445 16_455
N7 Zn3 O10 101.0(3) . 16_455
O20 Zn4 O5 88.8(4) 12_454 13_445
O20 Zn4 O9 158.9(3) 12_454 16_455
O5 Zn4 O9 88.6(4) 13_445 16_455
O20 Zn4 O15 87.2(4) 12_454 .
O5 Zn4 O15 157.1(3) 13_445 .
O9 Zn4 O15 87.0(4) 16_455 .
O20 Zn4 N12 97.6(3) 12_454 4
O5 Zn4 N12 103.8(4) 13_445 4
O9 Zn4 N12 103.4(4) 16_455 4
O15 Zn4 N12 99.1(3) . 4
O26 Zn5 N13 104.4(4) . .
O26 Zn5 O24 90.0(4) . 3
N13 Zn5 O24 101.4(4) . 3
O26 Zn5 O29 154.8(3) . .
N13 Zn5 O29 100.7(4) . .
O24 Zn5 O29 86.0(3) 3 .
O26 Zn5 O21 87.1(4) . .
N13 Zn5 O21 99.2(4) . .
O24 Zn5 O21 159.3(3) 3 .
O29 Zn5 O21 87.9(3) . .
O30 Zn6 N18 100.7(3) . 16_455
O30 Zn6 O22 91.0(3) . .
N18 Zn6 O22 102.0(3) 16_455 .
O30 Zn6 O27 163.9(3) . .
N18 Zn6 O27 95.3(3) 16_455 .
O22 Zn6 O27 87.3(3) . .
O30 Zn6 O25 88.2(3) . 3
N18 Zn6 O25 98.8(3) 16_455 3
O22 Zn6 O25 158.9(3) . 3
O27 Zn6 O25 87.7(3) . 3
O2 C1 O1 127.9(11) . .
O2 C1 C2 116.8(10) . .
O1 C1 C2 115.2(9) . .
C4 C2 C3 123.3(12) . .
C4 C2 C1 118.2(9) . .
C3 C2 C1 118.4(11) . .
C2 C3 C5 114.9(12) . .
C2 C4 C6 119.4(11) . .
C7 C5 C3 120.3(11) . .
C7 C6 C4 117.4(13) . .
C5 C7 C6 124.4(13) . .
C5 C7 O3 125.0(11) . .
C6 C7 O3 110.6(13) . .
C10 C8 C9 122.0(13) . .
C10 C8 O3 115.1(13) . .
C9 C8 O3 122.6(12) . .
C8 C9 C11 120.0(13) . .
C8 C10 C12 119.6(14) . .
C9 C11 C13 120.9(13) . .
C10 C12 C13 118.6(12) . .
C11 C13 C12 118.4(11) . .
C11 C13 C14 121.3(11) . .
C12 C13 C14 120.3(10) . .
O4 C14 O5 123.8(11) . .
O4 C14 C13 117.7(10) . .
O5 C14 C13 118.5(11) . .
O6 C15 O7 126.8(12) . .
O6 C15 C16 114.4(13) . .
O7 C15 C16 118.2(13) . .
C17 C16 C15 123.7(15) . .
C17 C16 C18 120.9(14) . .
C15 C16 C18 114.9(14) . .
C16 C17 C19 124(2) . .
C20 C18 C16 114.2(19) . .
C21 C19 C17 116(2) . .
C18 C20 C21 119(2) . .
C19 C21 O8 122(2) . .
C19 C21 C20 124.8(18) . .
O8 C21 C20 114(2) . .
C24 C22 C23 120.2(14) . .
C24 C22 O8 124.0(13) . .
C23 C22 O8 115.2(15) . .
C22 C23 C26 118.7(13) . .
C22 C24 C25 119.8(13) . .
C27 C25 C24 120.4(13) . .
C27 C26 C23 121.0(12) . .
C26 C27 C25 119.3(12) . .
C26 C27 C28 120.5(11) . .
C25 C27 C28 120.0(11) . .
O10 C28 O9 126.2(11) . .
O10 C28 C27 117.9(10) . .
O9 C28 C27 115.7(10) . .
O12 C29 O11 128.5(11) . .
O12 C29 C30 116.4(9) . .
O11 C29 C30 115.1(10) . .
C32 C30 C31 118.6(11) . .
C32 C30 C29 122.7(9) . .
C31 C30 C29 118.6(11) . .
C33 C31 C30 118.8(12) . .
C34 C32 C30 123.8(10) . .
C31 C33 C107 119.2(11) . .
C107 C34 C32 117.4(12) . .
C37 C35 C36 119.8(11) . .
C37 C35 O13 122.1(12) . .
C36 C35 O13 117.6(13) . .
C35 C36 C38 118.8(12) . .
C35 C37 C39 123.1(11) . .
C40 C38 C36 121.6(11) . .
C37 C39 C40 117.5(11) . .
C38 C40 C39 119.1(10) . .
C38 C40 C41 124.0(10) . .
C39 C40 C41 116.9(10) . .
O15 C41 O14 125.0(10) . .
O15 C41 C40 118.8(9) . .
O14 C41 C40 116.2(10) . .
C43 C42 C44 119.2(11) . .
C43 C42 C108 124.7(10) . .
C44 C42 C108 116.1(10) . .
C42 C43 C46 121.4(11) . .
C42 C44 C45 119.0(11) . .
C47 C45 C44 118.0(13) . .
C47 C46 C43 122.1(12) . .
C45 C47 O18 117.1(14) . .
C45 C47 C46 120.2(12) . .
O18 C47 C46 122.5(13) . .
C50 C48 C49 122.4(12) . .
C50 C48 O18 119.7(11) . .
C49 C48 O18 117.7(11) . .
C51 C49 C48 121.5(12) . .
C48 C50 C52 117.0(10) . .
C49 C51 C53 121.1(11) . .
C53 C52 C50 121.2(10) . .
C52 C53 C51 116.5(11) . .
C52 C53 C54 122.8(10) . .
C51 C53 C54 120.5(10) . .
O20 C54 O19 123.4(11) . .
O20 C54 C53 116.4(10) . .
O19 C54 C53 120.3(10) . .
N7 C55 N11 125.4(10) . .
N7 C55 N8 121.1(10) . .
N11 C55 N8 113.5(10) . .
N9 C56 N10 115.9(10) . .
N9 C56 N7 119.1(9) . .
N10 C56 N7 124.9(10) . .
N11 C57 N10 127.6(10) . .
N11 C57 C58 115.4(9) . .
N10 C57 C58 116.9(8) . .
C59 C58 C60 119.8(9) . .
C59 C58 C57 120.2(9) . .
C60 C58 C57 120.0(9) . .
C58 C59 C62 119.5(10) . .
C58 C60 C61 117.5(10) . .
N12 C61 C60 120.0(11) . .
N12 C62 C59 121.2(10) . .
N3 C63 N5 117.1(9) . .
N3 C63 N1 119.4(9) . .
N5 C63 N1 123.5(10) . .
N4 C64 N2 116.6(11) . .
N4 C64 N1 122.8(10) . .
N2 C64 N1 120.5(10) . .
N4 C65 N5 125.4(9) . .
N4 C65 C66 117.6(10) . .
N5 C65 C66 117.0(9) . .
C67 C66 C68 118.2(10) . .
C67 C66 C65 121.3(10) . .
C68 C66 C65 120.4(10) . .
C66 C67 C69 121.5(11) . .
C70 C68 C66 117.5(10) . .
N6 C69 C67 121.7(11) . .
C68 C70 N6 123.4(10) . .
O22 C71 O21 127.6(10) . .
O22 C71 C72 117.2(9) . .
O21 C71 C72 115.2(9) . .
C74 C72 C73 116.3(12) . .
C74 C72 C71 122.8(12) . .
C73 C72 C71 120.9(11) . .
C72 C73 C75 125.5(14) . .
C72 C74 C76 122.6(18) . .
C77 C75 C73 117.2(18) . .
C74 C76 C77 115.9(17) . .
C75 C77 O23 119.7(18) . .
C75 C77 C76 120.9(17) . .
O23 C77 C76 114(2) . .
C80 C78 C79 124.3(16) . .
C80 C78 O23 121(2) . .
C79 C78 O23 114(2) . .
C78 C79 C81 118.5(18) . .
C78 C80 C83 121.0(17) . .
C82 C81 C79 118.7(17) . .
C81 C82 C83 122.0(12) . .
C81 C82 C84 121.9(12) . .
C83 C82 C84 115.9(12) . .
C80 C83 C82 114.9(16) . .
O25 C84 O24 124.4(9) . .
O25 C84 C82 118.8(10) . .
O24 C84 C82 116.9(10) . .
O26 C85 O27 123.1(9) . .
O26 C85 C86 120.2(10) . .
O27 C85 C86 116.5(9) . .
C87 C86 C85 122.6(11) . .
C87 C86 C88 119.4(11) . .
C85 C86 C88 117.9(10) . .
C86 C87 C89 122.7(13) . .
C86 C88 C90 116.1(13) . .
C87 C89 C91 116.8(14) . .
C91 C90 C88 121.8(16) . .
C90 C91 O28 121.2(18) . .
C90 C91 C89 122.8(14) . .
O28 C91 C89 116.0(16) . .
O30 C92 O29 121.2(9) . .
O30 C92 C93 119.4(9) . .
O29 C92 C93 119.4(9) . .
C94 C93 C95 116.6(10) . .
C94 C93 C92 122.0(9) . .
C95 C93 C92 121.2(10) . .
C96 C94 C93 123.2(11) . .
C97 C95 C93 121.7(12) . .
C94 C96 C98 118.4(12) . .
C98 C97 C95 118.5(10) . .
C97 C98 C96 121.4(11) . .
C97 C98 O31 121.8(11) . .
C96 C98 O31 116.8(12) . .
N15 C99 N17 116.8(11) . .
N15 C99 N13 119.6(10) . .
N17 C99 N13 123.4(10) . .
N14 C100 N13 121.6(11) . .
N14 C100 N16 111.3(11) . .
N13 C100 N16 125.5(11) . .
N17 C101 N16 123.6(9) . .
N17 C101 C102 119.9(10) . .
N16 C101 C102 116.4(10) . .
C104 C102 C103 122.2(9) . .
C104 C102 C101 119.8(10) . .
C103 C102 C101 118.0(10) . .
C102 C103 C105 115.8(10) . .
C102 C104 C106 117.1(11) . .
N18 C105 C103 127.2(11) . .
N18 C106 C104 125.2(11) . .
C34 C107 O13 116.1(13) . .
C34 C107 C33 122.1(12) . .
O13 C107 C33 121.6(11) . .
O16 C108 O17 124.1(10) . .
O16 C108 C42 118.1(9) . .
O17 C108 C42 117.7(9) . .
C64 N1 C63 115.8(9) . .
C64 N1 Zn1 122.7(7) . .
C63 N1 Zn1 121.2(7) . .
C65 N4 C64 118.1(10) . .
C63 N5 C65 114.3(8) . .
C69 N6 C70 117.1(9) . .
C69 N6 Zn2 122.7(7) . 8_554
C70 N6 Zn2 120.1(6) . 8_554
C55 N7 C56 114.1(9) . .
C55 N7 Zn3 123.0(7) . .
C56 N7 Zn3 122.7(6) . .
C56 N10 C57 113.1(9) . .
C57 N11 C55 114.2(10) . .
C61 N12 C62 121.6(9) . .
C61 N12 Zn4 121.0(8) . 12_454
C62 N12 Zn4 117.4(7) . 12_454
C100 N13 C99 115.0(9) . .
C100 N13 Zn5 123.0(8) . .
C99 N13 Zn5 122.0(7) . .
C101 N16 C100 116.0(10) . .
C101 N17 C99 116.3(10) . .
C105 N18 C106 112.3(9) . .
C105 N18 Zn6 124.0(7) . 8_554
C106 N18 Zn6 123.7(7) . 8_554
C1 O1 Zn1 127.6(7) . .
C1 O2 Zn2 126.0(8) . .
C8 O3 C7 118.9(10) . .
C14 O4 Zn3 137.3(7) . 13
C14 O5 Zn4 120.8(8) . 13
C15 O6 Zn1 137.8(9) . .
C15 O7 Zn2 117.1(8) . .
C22 O8 C21 118.6(12) . .
C28 O9 Zn4 122.4(7) . 8_554
C28 O10 Zn3 133.0(8) . 8_554
C29 O11 Zn1 128.9(8) . .
C29 O12 Zn2 123.7(7) . .
C107 O13 C35 120.1(10) . .
C41 O14 Zn3 118.6(7) . .
C41 O15 Zn4 137.4(7) . .
C108 O16 Zn1 114.9(7) . .
C108 O17 Zn2 143.4(7) . .
C47 O18 C48 121.6(9) . .
C54 O19 Zn3 122.9(7) . 4
C54 O20 Zn4 135.3(8) . 4
C71 O21 Zn5 128.8(7) . .
C71 O22 Zn6 125.1(7) . .
C77 O23 C78 119.3(11) . .
C84 O24 Zn5 124.4(7) . 7_544
C84 O25 Zn6 131.3(6) . 7_544
C85 O26 Zn5 125.7(7) . .
C85 O27 Zn6 131.2(6) . .
C91 O28 C91 128(2) 2_565 .
C92 O29 Zn5 138.0(6) . .
C92 O30 Zn6 121.2(7) . .
C98 O31 C98 120.4(13) 14 .

loop_
_geom_bond_atom_site_label_1
_geom_bond_atom_site_label_2
_geom_bond_distance
_geom_bond_site_symmetry_2
Zn1 O16 2.044(7) .
Zn1 O1 2.047(8) .
Zn1 O11 2.063(7) .
Zn1 O6 2.079(9) .
Zn1 N1 2.079(8) .
Zn2 O7 2.008(8) .
Zn2 O17 2.028(7) .
Zn2 O2 2.040(7) .
Zn2 O12 2.052(8) .
Zn2 N6 2.054(7) 16_455
Zn3 O14 2.032(7) .
Zn3 O19 2.033(8) 12_454
Zn3 O4 2.049(8) 13_445
Zn3 N7 2.074(8) .
Zn3 O10 2.109(7) 16_455
Zn4 O20 1.997(8) 12_454
Zn4 O5 2.021(8) 13_445
Zn4 O9 2.036(8) 16_455
Zn4 O15 2.066(8) .
Zn4 N12 2.091(8) 4
Zn5 O26 2.022(7) .
Zn5 N13 2.031(9) .
Zn5 O24 2.055(7) 3
Zn5 O29 2.065(8) .
Zn5 O21 2.076(8) .
Zn6 O30 2.015(7) .
Zn6 N18 2.022(7) 16_455
Zn6 O22 2.025(7) .
Zn6 O27 2.046(7) .
Zn6 O25 2.049(7) 3
C1 O2 1.208(11) .
C1 O1 1.263(13) .
C1 C2 1.556(15) .
C2 C4 1.324(15) .
C2 C3 1.391(15) .
C3 C5 1.439(19) .
C4 C6 1.394(17) .
C5 C7 1.273(18) .
C6 C7 1.363(16) .
C7 O3 1.426(16) .
C8 C10 1.336(18) .
C8 C9 1.342(19) .
C8 O3 1.423(15) .
C9 C11 1.357(17) .
C10 C12 1.385(18) .
C11 C13 1.360(15) .
C12 C13 1.418(18) .
C13 C14 1.490(16) .
C14 O4 1.238(14) .
C14 O5 1.267(13) .
C15 O6 1.220(15) .
C15 O7 1.254(15) .
C15 C16 1.507(17) .
C16 C17 1.34(2) .
C16 C18 1.51(2) .
C17 C19 1.39(2) .
C18 C20 1.41(2) .
C19 C21 1.35(3) .
C20 C21 1.43(3) .
C21 O8 1.427(19) .
C22 C24 1.33(2) .
C22 C23 1.341(19) .
C22 O8 1.415(18) .
C23 C26 1.406(19) .
C24 C25 1.387(19) .
C25 C27 1.340(16) .
C26 C27 1.317(17) .
C27 C28 1.490(16) .
C28 O10 1.217(12) .
C28 O9 1.253(13) .
C29 O12 1.221(13) .
C29 O11 1.239(12) .
C29 C30 1.522(16) .
C30 C32 1.399(16) .
C30 C31 1.406(14) .
C31 C33 1.399(17) .
C32 C34 1.377(16) .
C33 C107 1.436(19) .
C34 C107 1.353(16) .
C35 C37 1.336(18) .
C35 C36 1.346(17) .
C35 O13 1.388(14) .
C36 C38 1.415(16) .
C37 C39 1.350(16) .
C38 C40 1.303(15) .
C39 C40 1.436(14) .
C40 C41 1.490(14) .
C41 O15 1.231(12) .
C41 O14 1.285(11) .
C42 C43 1.316(14) .
C42 C44 1.381(15) .
C42 C108 1.500(14) .
C43 C46 1.372(16) .
C44 C45 1.476(18) .
C45 C47 1.331(18) .
C46 C47 1.347(18) .
C47 O18 1.337(14) .
C48 C50 1.321(16) .
C48 C49 1.346(16) .
C48 O18 1.365(13) .
C49 C51 1.316(16) .
C50 C52 1.462(16) .
C51 C53 1.430(16) .
C52 C53 1.343(14) .
C53 C54 1.467(16) .
C54 O20 1.259(13) .
C54 O19 1.260(13) .
C55 N7 1.299(13) .
C55 N11 1.370(13) .
C55 N8 1.374(14) .
C56 N9 1.287(14) .
C56 N10 1.315(12) .
C56 N7 1.364(12) .
C57 N11 1.250(13) .
C57 N10 1.371(13) .
C57 C58 1.524(13) .
C58 C59 1.305(14) .
C58 C60 1.409(14) .
C59 C62 1.402(14) .
C60 C61 1.427(15) .
C61 N12 1.288(14) .
C62 N12 1.315(13) .
C63 N3 1.314(13) .
C63 N5 1.341(12) .
C63 N1 1.363(12) .
C64 N4 1.307(13) .
C64 N2 1.328(14) .
C64 N1 1.346(14) .
C65 N4 1.295(13) .
C65 N5 1.342(14) .
C65 C66 1.513(14) .
C66 C67 1.304(16) .
C66 C68 1.402(14) .
C67 C69 1.376(15) .
C68 C70 1.345(14) .
C69 N6 1.306(13) .
C70 N6 1.348(13) .
C71 O22 1.213(11) .
C71 O21 1.214(12) .
C71 C72 1.495(15) .
C72 C74 1.351(17) .
C72 C73 1.369(17) .
C73 C75 1.385(19) .
C74 C76 1.35(2) .
C75 C77 1.27(3) .
C76 C77 1.53(3) .
C77 O23 1.427(19) .
C78 C80 1.33(3) .
C78 C79 1.35(3) .
C78 O23 1.428(19) .
C79 C81 1.38(2) .
C80 C83 1.391(19) .
C81 C82 1.380(18) .
C82 C83 1.440(19) .
C82 C84 1.477(15) .
C84 O25 1.260(12) .
C84 O24 1.261(12) .
C85 O26 1.259(12) .
C85 O27 1.266(12) .
C85 C86 1.454(14) .
C86 C87 1.340(15) .
C86 C88 1.458(18) .
C87 C89 1.411(17) .
C88 C90 1.469(18) .
C89 C91 1.44(2) .
C90 C91 1.27(2) .
C91 O28 1.357(16) .
C92 O30 1.272(11) .
C92 O29 1.274(12) .
C92 C93 1.474(14) .
C93 C94 1.381(15) .
C93 C95 1.386(14) .
C94 C96 1.330(16) .
C95 C97 1.367(16) .
C96 C98 1.380(16) .
C97 C98 1.364(17) .
C98 O31 1.396(13) .
C99 N15 1.269(15) .
C99 N17 1.363(12) .
C99 N13 1.386(15) .
C100 N14 1.237(15) .
C100 N13 1.306(15) .
C100 N16 1.363(14) .
C101 N17 1.337(13) .
C101 N16 1.350(15) .
C101 C102 1.484(12) .
C102 C104 1.317(15) .
C102 C103 1.331(14) .
C103 C105 1.331(13) .
C104 C106 1.340(14) .
C105 N18 1.318(13) .
C106 N18 1.336(14) .
C107 O13 1.381(15) .
C108 O16 1.250(11) .
C108 O17 1.256(12) .
N6 Zn2 2.055(7) 8_554
N12 Zn4 2.091(8) 12_454
N18 Zn6 2.022(7) 8_554
O4 Zn3 2.049(8) 13
O5 Zn4 2.020(8) 13
O9 Zn4 2.035(8) 8_554
O10 Zn3 2.109(7) 8_554
O19 Zn3 2.033(8) 4
O20 Zn4 1.997(8) 4
O24 Zn5 2.055(7) 7_544
O25 Zn6 2.049(7) 7_544
O28 C91 1.357(16) 2_565
O31 C98 1.396(13) 14
